data_9010431
loop_
_publ_author_name
'Post, J. E.'
'Heaney, P. J.'

_publ_section_title
;
 Synchotron powder X-ray diffraction study of the structure and dehydration
 behavior of palygorskite
 Sample: T = 100 K
;
_journal_name_full 'American Mineralogist'
_journal_page_first 667
_journal_page_last 675
_journal_paper_doi 10.2138/am.2008.2590
_journal_volume 93
_journal_year 2008
_chemical_compound_source 'Yulu River, Korea'
_chemical_formula_sum 'Al1.1 H9 Mg O14.92 Si3.9'
_chemical_name_mineral Palygorskite
_space_group_IT_number 12
_symmetry_space_group_name_Hall '-C 2y'
_symmetry_space_group_name_H-M 'C 1 2/m 1'
_cell_angle_alpha 90
_cell_angle_beta 107.77
_cell_angle_gamma 90
_cell_formula_units_Z 4
_cell_length_a 13.179
_cell_length_b 17.852
_cell_length_c 5.2316
_cell_volume 1172.122
_database_code_amcsd 0004563
_diffrn_ambient_temperature 100
_exptl_crystal_density_diffrn 2.331
_cod_original_formula_sum 'Al1.1 Mg Si3.9 O14.92 H9'
_cod_database_code 9010431

loop_
_space_group_symop_operation_xyz
x,y,z
1/2+x,1/2+y,z
x,-y,z
1/2+x,1/2-y,z
-x,y,-z
1/2-x,1/2+y,-z
-x,-y,-z
1/2-x,1/2-y,-z

loop_
_atom_site_label
_atom_site_fract_x
_atom_site_fract_y
_atom_site_fract_z
_atom_site_occupancy
_atom_site_U_iso_or_equiv
_atom_site_type_symbol
_atom_site_attached_hydrogens
AlM1 0.00000 0.08080 0.50000 1.00000 0.01700 Al 0
MgM2 0.00000 0.16780 0.00000 1.00000 0.01700 Mg 0
Si1 0.21400 0.08450 0.97200 0.97500 0.01700 Si 0
Al1 0.21400 0.08450 0.97200 0.02500 0.01700 Al 0
Si2 0.20810 0.16400 0.47600 0.97500 0.01700 Si 0
Al2 0.20810 0.16400 0.47600 0.02500 0.01700 Al 0
O-H 0.06900 0.00000 0.37100 1.00000 0.01000 O 1
O2 0.08900 0.08690 0.87300 1.00000 0.01000 O 0
O3 0.08000 0.16000 0.41400 1.00000 0.01000 O 0
Wat4 0.09600 0.25150 0.91600 1.00000 0.01000 O 2
O5 0.25000 0.25000 0.50000 1.00000 0.01000 O 0
O6 0.25200 0.00000 0.97300 1.00000 0.01000 O 0
O7 0.26100 0.13210 0.25300 1.00000 0.01000 O 0
O8 0.27100 0.12760 0.76800 1.00000 0.01000 O 0
Wat1 0.44600 0.00000 0.68400 0.92000 0.16000 O 2
Wat2 0.50000 0.15220 0.50000 1.00000 0.05000 O 2

loop_
_cod_changelog_entry_id
_cod_changelog_entry_author
_cod_changelog_entry_date
_cod_changelog_entry_text
1
;cod-tools version 3.8.0
Id: cif_guess_AMCSD_atom_types 9581 2023-05-17 12:35:41Z saulius
;
2023-05-18T11:40:58+03:00
;Derived atom types and hydrogen counts
from atom names that follow the AMCSD naming convention
(Wat == water, O-H == hydroxyl).
;

loop_
_cod_related_entry_id
_cod_related_entry_database
_cod_related_entry_code
1 AMCSD 0004563
